data_7117196
loop_
_publ_author_name
'Roop Shikha Singh'
'Rakesh Kumar Gupta'
'Rajendra Prasad Paitandi'
'Mrigendra Dubey'
'Gunjan Sharma'
'Biplob Koch'
'Daya Shankar Pandey'

_publ_section_title
;
 Morphological tuning via structural modulations in AIE luminogens with
 the minimum number of possible variables and their use in live cell
 imaging
;
_journal_name_full Chem.Commun.
_journal_page_first 9125
_journal_paper_doi 10.1039/C5cc02488A
_journal_volume 51
_journal_year 2015
_chemical_formula_sum 'C18 H11 B Cl F2 N3'
_chemical_formula_weight 353.56
_chemical_name_systematic
;
 ?
;
_space_group_IT_number 14
_symmetry_cell_setting monoclinic
_symmetry_space_group_name_Hall '-P 2ybc'
_symmetry_space_group_name_H-M 'P 1 21/c 1'
_atom_sites_solution_hydrogens geom
_atom_sites_solution_primary direct
_atom_sites_solution_secondary difmap
_audit_creation_method SHELXL-97
_audit_update_record
;
2014-12-17 deposited with the CCDC.
2015-04-09 downloaded from the CCDC.
;
_cell_angle_alpha 90.00
_cell_angle_beta 111.146(2)
_cell_angle_gamma 90.00
_cell_formula_units_Z 4
_cell_length_a 9.7361(2)
_cell_length_b 14.5464(2)
_cell_length_c 12.2140(2)
_cell_measurement_reflns_used 7513
_cell_measurement_temperature 150(2)
_cell_measurement_theta_max 70.8140
_cell_measurement_theta_min 4.8830
_cell_volume 1613.33(5)
_computing_cell_refinement 'CrysAlis RED, Oxford Diffraction Ltd.,'
_computing_data_collection 'CrysAlis CCD, Oxford Diffraction Ltd.,'
_computing_data_reduction 'CrysAlis RED, Oxford Diffraction Ltd.,'
_computing_molecular_graphics Ortep3
_computing_publication_material Shelx97
_computing_structure_refinement 'SHELXL-97 (Sheldrick, 1997)'
_computing_structure_solution 'SHELXS-97 (Sheldrick, 1997)'
_diffrn_ambient_temperature 150(2)
_diffrn_detector_area_resol_mean 15.9948
_diffrn_measured_fraction_theta_full 0.989
_diffrn_measured_fraction_theta_max 0.989
_diffrn_measurement_device_type 'OXFORD DIFFRACTION SUPER NOVA'
_diffrn_measurement_method \w/q-scan
_diffrn_radiation_monochromator graphite
_diffrn_radiation_source 'Micro-Focus (Cu) X-ray Source'
_diffrn_radiation_type CuK\a
_diffrn_radiation_wavelength 1.5418
_diffrn_reflns_av_R_equivalents 0.0335
_diffrn_reflns_av_sigmaI/netI 0.0236
_diffrn_reflns_limit_h_max 11
_diffrn_reflns_limit_h_min -10
_diffrn_reflns_limit_k_max 17
_diffrn_reflns_limit_k_min -15
_diffrn_reflns_limit_l_max 10
_diffrn_reflns_limit_l_min -15
_diffrn_reflns_number 10167
_diffrn_reflns_theta_full 71.33
_diffrn_reflns_theta_max 71.33
_diffrn_reflns_theta_min 4.87
_exptl_absorpt_coefficient_mu 2.336
_exptl_absorpt_correction_T_max 0.612
_exptl_absorpt_correction_T_min 0.507
_exptl_absorpt_correction_type multi-scan
_exptl_absorpt_process_details
;
CrysAlis RED, Oxford Diffraction Ltd.,
Version 1.171.31.7 (release 18-10-2006 CrysAlis171 .NET)
(compiled Oct 18 2006,16:28:17)
Empirical absorption correction using spherical harmonics,
 implemented in SCALE3 ABSPACK scaling algorithm.
;
_exptl_crystal_colour orange
_exptl_crystal_density_diffrn 1.456
_exptl_crystal_density_method 'not measured'
_exptl_crystal_description block
_exptl_crystal_F_000 720
_exptl_crystal_size_max 0.33
_exptl_crystal_size_mid 0.26
_exptl_crystal_size_min 0.21
_refine_diff_density_max 0.409
_refine_diff_density_min -0.578
_refine_diff_density_rms 0.061
_refine_ls_extinction_method none
_refine_ls_goodness_of_fit_ref 1.043
_refine_ls_hydrogen_treatment riding
_refine_ls_matrix_type full
_refine_ls_number_parameters 226
_refine_ls_number_reflns 3131
_refine_ls_number_restraints 0
_refine_ls_restrained_S_all 1.043
_refine_ls_R_factor_all 0.0467
_refine_ls_R_factor_gt 0.0461
_refine_ls_shift/su_max 0.000
_refine_ls_shift/su_mean 0.000
_refine_ls_structure_factor_coef Fsqd
_refine_ls_weighting_details 'calc w=1/[\s^2^(Fo^2^)+(0.0733P)^2^+1.1421P] where P=(Fo^2^+2Fc^2^)/3'
_refine_ls_weighting_scheme calc
_refine_ls_wR_factor_gt 0.1253
_refine_ls_wR_factor_ref 0.1259
_reflns_number_gt 3038
_reflns_number_total 3131
_reflns_threshold_expression >2sigma(I)
_cod_data_source_file c5cc02488a2.cif
_cod_data_source_block bhu051
_cod_original_sg_symbol_H-M 'P 21/c'
_cod_database_code 7117196

loop_
_symmetry_equiv_pos_as_xyz
'x, y, z'
'-x, y+1/2, -z+1/2'
'-x, -y, -z'
'x, -y-1/2, z-1/2'

loop_
_atom_site_label
_atom_site_type_symbol
_atom_site_fract_x
_atom_site_fract_y
_atom_site_fract_z
_atom_site_U_iso_or_equiv
_atom_site_adp_type
_atom_site_occupancy
_atom_site_symmetry_multiplicity
_atom_site_calc_flag
_atom_site_refinement_flags
_atom_site_disorder_assembly
_atom_site_disorder_group
Cl1 Cl 0.61194(5) 0.00163(3) 0.23104(4) 0.02573(16) Uani 1 1 d . . .
B1 B 0.9054(3) 0.31712(16) 0.2394(2) 0.0315(5) Uani 1 1 d . . .
F1 F 0.8406(2) 0.37919(10) 0.28945(13) 0.0595(5) Uani 1 1 d . . .
F2 F 1.03683(16) 0.35319(10) 0.23750(12) 0.0482(4) Uani 1 1 d . . .
N1 N 0.93620(18) 0.22470(11) 0.30842(14) 0.0245(3) Uani 1 1 d . . .
N2 N 0.80152(17) 0.29417(11) 0.11366(14) 0.0241(3) Uani 1 1 d . . .
N3 N 0.63305(16) -0.10663(10) 0.07137(13) 0.0216(3) Uani 1 1 d . . .
C1 C 1.0217(2) 0.21253(14) 0.42158(17) 0.0287(4) Uani 1 1 d . . .
H1 H 1.0619 0.2607 0.4764 0.034 Uiso 1 1 calc R . .
C2 C 1.0430(2) 0.11879(14) 0.44687(16) 0.0284(4) Uani 1 1 d . . .
H2 H 1.0998 0.0924 0.5205 0.034 Uiso 1 1 calc R . .
C3 C 0.9661(2) 0.07160(13) 0.34506(16) 0.0241(4) Uani 1 1 d . . .
H3 H 0.9601 0.0068 0.3352 0.029 Uiso 1 1 calc R . .
C4 C 0.89840(19) 0.13815(12) 0.25859(15) 0.0204(4) Uani 1 1 d . . .
C5 C 0.80844(19) 0.12886(12) 0.14032(15) 0.0196(4) Uani 1 1 d . . .
C6 C 0.76128(19) 0.20617(12) 0.06884(15) 0.0209(4) Uani 1 1 d . . .
C7 C 0.6687(2) 0.21476(14) -0.05032(16) 0.0252(4) Uani 1 1 d . . .
H7 H 0.6242 0.1659 -0.1027 0.030 Uiso 1 1 calc R . .
C8 C 0.6551(2) 0.30705(15) -0.07601(19) 0.0336(5) Uani 1 1 d . . .
H8 H 0.5999 0.3340 -0.1496 0.040 Uiso 1 1 calc R . .
C9 C 0.7377(2) 0.35371(14) 0.02652(18) 0.0311(4) Uani 1 1 d . . .
H9 H 0.7472 0.4187 0.0335 0.037 Uiso 1 1 calc R . .
C10 C 0.76542(18) 0.03700(12) 0.08613(14) 0.0189(4) Uani 1 1 d . . .
C11 C 0.67694(19) -0.02762(12) 0.11948(15) 0.0195(4) Uani 1 1 d . . .
C12 C 0.67326(19) -0.13213(13) -0.02103(15) 0.0222(4) Uani 1 1 d . . .
C13 C 0.6238(2) -0.21751(14) -0.07636(18) 0.0286(4) Uani 1 1 d . . .
H13 H 0.5659 -0.2569 -0.0483 0.034 Uiso 1 1 calc R . .
C14 C 0.6597(2) -0.24320(15) -0.17066(18) 0.0323(5) Uani 1 1 d . . .
H14 H 0.6263 -0.3006 -0.2078 0.039 Uiso 1 1 calc R . .
C15 C 0.7456(2) -0.18548(16) -0.21324(17) 0.0336(5) Uani 1 1 d . . .
H15 H 0.7693 -0.2043 -0.2788 0.040 Uiso 1 1 calc R . .
C16 C 0.7949(2) -0.10287(15) -0.16102(16) 0.0293(4) Uani 1 1 d . . .
H16 H 0.8525 -0.0644 -0.1905 0.035 Uiso 1 1 calc R . .
C17 C 0.76045(19) -0.07419(13) -0.06268(15) 0.0221(4) Uani 1 1 d . . .
C18 C 0.8051(2) 0.01088(13) -0.00630(16) 0.0217(4) Uani 1 1 d . . .
H18 H 0.8637 0.0510 -0.0327 0.026 Uiso 1 1 calc R . .

loop_
_atom_site_aniso_label
_atom_site_aniso_U_11
_atom_site_aniso_U_22
_atom_site_aniso_U_33
_atom_site_aniso_U_23
_atom_site_aniso_U_13
_atom_site_aniso_U_12
Cl1 0.0315(3) 0.0261(3) 0.0271(3) -0.00273(16) 0.0197(2) -0.00312(16)
B1 0.0463(13) 0.0244(11) 0.0250(11) -0.0033(9) 0.0143(10) -0.0042(9)
F1 0.1084(14) 0.0375(8) 0.0411(8) -0.0002(6) 0.0373(9) 0.0226(8)
F2 0.0481(8) 0.0434(8) 0.0418(8) 0.0093(6) 0.0026(6) -0.0214(6)
N1 0.0267(8) 0.0250(8) 0.0227(7) -0.0027(6) 0.0099(6) -0.0046(6)
N2 0.0260(8) 0.0215(8) 0.0263(8) 0.0043(6) 0.0112(6) -0.0018(6)
N3 0.0214(7) 0.0220(7) 0.0216(7) 0.0003(6) 0.0081(6) 0.0004(6)
C1 0.0321(10) 0.0329(10) 0.0216(9) -0.0052(8) 0.0102(8) -0.0080(8)
C2 0.0300(10) 0.0357(10) 0.0183(8) 0.0040(8) 0.0073(7) -0.0039(8)
C3 0.0276(9) 0.0253(9) 0.0213(9) 0.0024(7) 0.0113(7) -0.0014(7)
C4 0.0240(9) 0.0202(8) 0.0201(8) -0.0003(7) 0.0117(7) -0.0023(6)
C5 0.0193(8) 0.0230(9) 0.0203(8) 0.0016(7) 0.0119(7) -0.0008(6)
C6 0.0207(8) 0.0233(9) 0.0213(8) 0.0025(7) 0.0105(7) -0.0028(6)
C7 0.0221(9) 0.0299(10) 0.0228(9) 0.0056(7) 0.0071(7) -0.0041(7)
C8 0.0295(10) 0.0338(11) 0.0314(10) 0.0134(8) 0.0034(8) -0.0042(8)
C9 0.0313(10) 0.0236(9) 0.0358(11) 0.0094(8) 0.0090(8) -0.0016(7)
C10 0.0183(8) 0.0207(9) 0.0171(8) 0.0030(7) 0.0057(6) 0.0009(6)
C11 0.0186(8) 0.0224(8) 0.0189(8) 0.0019(7) 0.0085(6) 0.0025(7)
C12 0.0186(8) 0.0253(9) 0.0208(8) -0.0004(7) 0.0049(7) 0.0032(7)
C13 0.0266(9) 0.0267(10) 0.0302(10) -0.0039(8) 0.0074(8) 0.0003(7)
C14 0.0316(10) 0.0311(10) 0.0285(10) -0.0099(8) 0.0038(8) 0.0046(8)
C15 0.0368(11) 0.0411(12) 0.0219(9) -0.0062(8) 0.0094(8) 0.0099(9)
C16 0.0310(10) 0.0379(11) 0.0211(9) -0.0006(8) 0.0120(8) 0.0052(8)
C17 0.0205(8) 0.0277(9) 0.0175(8) 0.0010(7) 0.0062(7) 0.0042(7)
C18 0.0216(9) 0.0265(9) 0.0182(8) 0.0037(7) 0.0088(7) 0.0006(7)

loop_
_atom_type_symbol
_atom_type_description
_atom_type_scat_dispersion_real
_atom_type_scat_dispersion_imag
_atom_type_scat_source
C C 0.0181 0.0091 'International Tables Vol C Tables 4.2.6.8 and 6.1.1.4'
H H 0.0000 0.0000 'International Tables Vol C Tables 4.2.6.8 and 6.1.1.4'
N N 0.0311 0.0180 'International Tables Vol C Tables 4.2.6.8 and 6.1.1.4'
F F 0.0727 0.0534 'International Tables Vol C Tables 4.2.6.8 and 6.1.1.4'
B B 0.0090 0.0039 'International Tables Vol C Tables 4.2.6.8 and 6.1.1.4'
Cl Cl 0.3639 0.7018 'International Tables Vol C Tables 4.2.6.8 and 6.1.1.4'

loop_
_geom_angle_atom_site_label_1
_geom_angle_atom_site_label_2
_geom_angle_atom_site_label_3
_geom_angle
_geom_angle_site_symmetry_1
_geom_angle_site_symmetry_3
F1 B1 F2 109.54(19) . .
F1 B1 N2 110.2(2) . .
F2 B1 N2 110.06(17) . .
F1 B1 N1 110.94(17) . .
F2 B1 N1 109.65(19) . .
N2 B1 N1 106.36(16) . .
C1 N1 C4 107.42(16) . .
C1 N1 B1 126.70(16) . .
C4 N1 B1 125.18(15) . .
C9 N2 C6 107.36(16) . .
C9 N2 B1 127.01(17) . .
C6 N2 B1 125.59(15) . .
C11 N3 C12 117.97(16) . .
N1 C1 C2 110.09(17) . .
N1 C1 H1 125.0 . .
C2 C1 H1 125.0 . .
C3 C2 C1 107.29(17) . .
C3 C2 H2 126.4 . .
C1 C2 H2 126.4 . .
C2 C3 C4 106.78(17) . .
C2 C3 H3 126.6 . .
C4 C3 H3 126.6 . .
N1 C4 C5 120.53(16) . .
N1 C4 C3 108.41(15) . .
C5 C4 C3 131.05(17) . .
C6 C5 C4 120.66(16) . .
C6 C5 C10 118.07(15) . .
C4 C5 C10 121.23(15) . .
N2 C6 C5 120.83(16) . .
N2 C6 C7 107.93(15) . .
C5 C6 C7 131.20(17) . .
C8 C7 C6 107.13(17) . .
C8 C7 H7 126.4 . .
C6 C7 H7 126.4 . .
C7 C8 C9 107.06(18) . .
C7 C8 H8 126.5 . .
C9 C8 H8 126.5 . .
N2 C9 C8 110.52(18) . .
N2 C9 H9 124.7 . .
C8 C9 H9 124.7 . .
C18 C10 C11 115.45(16) . .
C18 C10 C5 119.92(15) . .
C11 C10 C5 124.57(15) . .
N3 C11 C10 126.15(16) . .
N3 C11 Cl1 114.68(13) . .
C10 C11 Cl1 119.10(13) . .
N3 C12 C13 118.79(17) . .
N3 C12 C17 121.40(16) . .
C13 C12 C17 119.80(17) . .
C14 C13 C12 119.68(19) . .
C14 C13 H13 120.2 . .
C12 C13 H13 120.2 . .
C13 C14 C15 120.83(19) . .
C13 C14 H14 119.6 . .
C15 C14 H14 119.6 . .
C16 C15 C14 120.51(18) . .
C16 C15 H15 119.7 . .
C14 C15 H15 119.7 . .
C15 C16 C17 120.20(19) . .
C15 C16 H16 119.9 . .
C17 C16 H16 119.9 . .
C18 C17 C12 117.88(16) . .
C18 C17 C16 123.12(17) . .
C12 C17 C16 118.97(17) . .
C10 C18 C17 121.16(17) . .
C10 C18 H18 119.4 . .
C17 C18 H18 119.4 . .

loop_
_geom_bond_atom_site_label_1
_geom_bond_atom_site_label_2
_geom_bond_distance
_geom_bond_site_symmetry_2
Cl1 C11 1.7493(17) .
B1 F1 1.366(3) .
B1 F2 1.390(3) .
B1 N2 1.540(3) .
B1 N1 1.558(3) .
N1 C1 1.343(3) .
N1 C4 1.389(2) .
N2 C9 1.339(2) .
N2 C6 1.392(2) .
N3 C11 1.291(2) .
N3 C12 1.372(2) .
C1 C2 1.397(3) .
C1 H1 0.9500 .
C2 C3 1.381(3) .
C2 H2 0.9500 .
C3 C4 1.409(3) .
C3 H3 0.9500 .
C4 C5 1.400(2) .
C5 C6 1.396(2) .
C5 C10 1.483(2) .
C6 C7 1.414(3) .
C7 C8 1.374(3) .
C7 H7 0.9500 .
C8 C9 1.396(3) .
C8 H8 0.9500 .
C9 H9 0.9500 .
C10 C18 1.372(2) .
C10 C11 1.430(2) .
C12 C13 1.413(3) .
C12 C17 1.415(3) .
C13 C14 1.371(3) .
C13 H13 0.9500 .
C14 C15 1.410(3) .
C14 H14 0.9500 .
C15 C16 1.364(3) .
C15 H15 0.9500 .
C16 C17 1.421(3) .
C16 H16 0.9500 .
C17 C18 1.407(3) .
C18 H18 0.9500 .

loop_
_geom_torsion_atom_site_label_1
_geom_torsion_atom_site_label_2
_geom_torsion_atom_site_label_3
_geom_torsion_atom_site_label_4
_geom_torsion
_geom_torsion_site_symmetry_1
_geom_torsion_site_symmetry_2
_geom_torsion_site_symmetry_3
_geom_torsion_site_symmetry_4
F1 B1 N1 C1 -60.2(3) . . . .
F2 B1 N1 C1 60.9(3) . . . .
N2 B1 N1 C1 179.89(17) . . . .
F1 B1 N1 C4 130.6(2) . . . .
F2 B1 N1 C4 -108.2(2) . . . .
N2 B1 N1 C4 10.7(3) . . . .
F1 B1 N2 C9 54.3(3) . . . .
F2 B1 N2 C9 -66.6(3) . . . .
N1 B1 N2 C9 174.67(17) . . . .
F1 B1 N2 C6 -128.25(19) . . . .
F2 B1 N2 C6 110.8(2) . . . .
N1 B1 N2 C6 -7.9(3) . . . .
C4 N1 C1 C2 0.9(2) . . . .
B1 N1 C1 C2 -169.80(18) . . . .
N1 C1 C2 C3 -0.5(2) . . . .
C1 C2 C3 C4 -0.1(2) . . . .
C1 N1 C4 C5 179.76(16) . . . .
B1 N1 C4 C5 -9.3(3) . . . .
C1 N1 C4 C3 -1.0(2) . . . .
B1 N1 C4 C3 169.93(18) . . . .
C2 C3 C4 N1 0.7(2) . . . .
C2 C3 C4 C5 179.80(19) . . . .
N1 C4 C5 C6 3.3(3) . . . .
C3 C4 C5 C6 -175.76(17) . . . .
N1 C4 C5 C10 -179.18(15) . . . .
C3 C4 C5 C10 1.8(3) . . . .
C9 N2 C6 C5 -178.46(17) . . . .
B1 N2 C6 C5 3.7(3) . . . .
C9 N2 C6 C7 -0.3(2) . . . .
B1 N2 C6 C7 -178.15(18) . . . .
C4 C5 C6 N2 -0.5(3) . . . .
C10 C5 C6 N2 -178.14(15) . . . .
C4 C5 C6 C7 -178.21(18) . . . .
C10 C5 C6 C7 4.2(3) . . . .
N2 C6 C7 C8 0.4(2) . . . .
C5 C6 C7 C8 178.32(19) . . . .
C6 C7 C8 C9 -0.4(2) . . . .
C6 N2 C9 C8 0.1(2) . . . .
B1 N2 C9 C8 177.88(19) . . . .
C7 C8 C9 N2 0.2(2) . . . .
C6 C5 C10 C18 58.5(2) . . . .
C4 C5 C10 C18 -119.08(19) . . . .
C6 C5 C10 C11 -118.32(18) . . . .
C4 C5 C10 C11 64.1(2) . . . .
C12 N3 C11 C10 -0.4(3) . . . .
C12 N3 C11 Cl1 176.63(13) . . . .
C18 C10 C11 N3 0.3(3) . . . .
C5 C10 C11 N3 177.29(16) . . . .
C18 C10 C11 Cl1 -176.53(13) . . . .
C5 C10 C11 Cl1 0.4(2) . . . .
C11 N3 C12 C13 -178.72(16) . . . .
C11 N3 C12 C17 0.2(3) . . . .
N3 C12 C13 C14 178.37(17) . . . .
C17 C12 C13 C14 -0.5(3) . . . .
C12 C13 C14 C15 0.0(3) . . . .
C13 C14 C15 C16 0.1(3) . . . .
C14 C15 C16 C17 0.2(3) . . . .
N3 C12 C17 C18 0.0(3) . . . .
C13 C12 C17 C18 178.89(16) . . . .
N3 C12 C17 C16 -178.04(16) . . . .
C13 C12 C17 C16 0.8(3) . . . .
C15 C16 C17 C18 -178.61(18) . . . .
C15 C16 C17 C12 -0.7(3) . . . .
C11 C10 C18 C17 -0.1(2) . . . .
C5 C10 C18 C17 -177.23(16) . . . .
C12 C17 C18 C10 0.0(3) . . . .
C16 C17 C18 C10 177.94(17) . . . .
